data_4115893
loop_
_publ_author_name
'Jaheon Kim'
'In-Sun Jung'
'Soo-Young Kim'
'Eunsung Lee'
'Jin-Koo Kang'
'Shigeru Sakamoto'
'Kentaro Yamaguchi'
'Kimoon Kim'

_publ_contact_author
;
Kimoon Kim
National Creative Research Initiative Center
for Smart Supramolecules and Department of Chemistry,
Pohang University of Science and Technology
San 31 Hyojadong, Pohang 790-784,South Korea
;
_publ_contact_author_email kkim@postech.ac.kr
_publ_contact_author_fax '82 562 279 8129'
_publ_contact_author_phone '82 562 279 2113'
_publ_section_title
;
 New Cucurbituril Homologues: Syntheses, Isolation, Characterization, and
 X-ray Crystal Structures of Cucurbit[n]uril (n= 5, 7, and 8)
;
_journal_name_full 'Journal of the American Chemical Society'
_journal_page_first 540
_journal_page_last 541
_journal_paper_doi 10.1021/ja993376p
_journal_volume 122
_journal_year 2000
_chemical_formula_sum 'C46 H96 N28 O50 S4'
_chemical_formula_weight 1969.75
_chemical_name_systematic
; 
 ? 
;
_space_group_IT_number 14
_symmetry_cell_setting monoclinic
_symmetry_space_group_name_Hall '-P 2yn'
_symmetry_space_group_name_H-M 'P 1 21/n 1'
_atom_sites_solution_hydrogens geom
_atom_sites_solution_primary direct
_atom_sites_solution_secondary difmap
_audit_creation_method SHELXL-97
_cell_angle_alpha 90.00
_cell_angle_beta 92.5880(10)
_cell_angle_gamma 90.00
_cell_formula_units_Z 4
_cell_length_a 12.8547(2)
_cell_length_b 20.1325(2)
_cell_length_c 31.66160(10)
_cell_measurement_reflns_used 6665
_cell_measurement_temperature 188(2)
_cell_measurement_theta_max 24.12
_cell_measurement_theta_min 1.88
_cell_volume 8185.58(15)
_computing_cell_refinement 'Bruker SAINT'
_computing_data_collection 'Bruker SMART'
_computing_data_reduction 'Bruker SAINT'
_computing_molecular_graphics 'Bruker XP in SHELXTL'
_computing_publication_material 'Bruker XCIF in SHELXTL'
_computing_structure_refinement 'SHELXL-97 (Sheldrick, 1997)'
_computing_structure_solution 'SHELXS-97 (Sheldrick, 1990)'
_diffrn_ambient_temperature 188(2)
_diffrn_measured_fraction_theta_full 0.974
_diffrn_measured_fraction_theta_max 0.974
_diffrn_measurement_device_type 'Siemens SMART CCD'
_diffrn_measurement_method 'omega and phi scans'
_diffrn_radiation_monochromator graphite
_diffrn_radiation_source 'fine-focus sealed tube'
_diffrn_radiation_type MoK\a
_diffrn_radiation_wavelength 0.71073
_diffrn_reflns_av_R_equivalents 0.0972
_diffrn_reflns_av_sigmaI/netI 0.0772
_diffrn_reflns_limit_h_max 14
_diffrn_reflns_limit_h_min -14
_diffrn_reflns_limit_k_max 19
_diffrn_reflns_limit_k_min -23
_diffrn_reflns_limit_l_max 32
_diffrn_reflns_limit_l_min -36
_diffrn_reflns_number 32190
_diffrn_reflns_theta_full 24.12
_diffrn_reflns_theta_max 24.12
_diffrn_reflns_theta_min 1.88
_exptl_absorpt_coefficient_mu 0.239
_exptl_absorpt_correction_type none
_exptl_crystal_colour colorless
_exptl_crystal_density_diffrn 1.598
_exptl_crystal_description plate
_exptl_crystal_F_000 4128
_exptl_crystal_size_max 0.35
_exptl_crystal_size_mid 0.35
_exptl_crystal_size_min 0.15
_refine_diff_density_max 1.112
_refine_diff_density_min -0.877
_refine_diff_density_rms 0.112
_refine_ls_extinction_method none
_refine_ls_goodness_of_fit_ref 1.076
_refine_ls_hydrogen_treatment mixed
_refine_ls_matrix_type full
_refine_ls_number_parameters 1212
_refine_ls_number_reflns 12695
_refine_ls_number_restraints 8
_refine_ls_restrained_S_all 1.076
_refine_ls_R_factor_all 0.1495
_refine_ls_R_factor_gt 0.1116
_refine_ls_shift/su_max 0.844
_refine_ls_shift/su_mean 0.031
_refine_ls_structure_factor_coef Fsqd
_refine_ls_weighting_details 'calc w=1/[\s^2^(Fo^2^)+(0.1445P)^2^+40.6198P] where P=(Fo^2^+2Fc^2^)/3'
_refine_ls_weighting_scheme calc
_refine_ls_wR_factor_gt 0.2859
_refine_ls_wR_factor_ref 0.3226
_reflns_number_gt 8935
_reflns_number_total 12695
_reflns_threshold_expression >2sigma(I)
_cod_data_source_file ja993376p_3.cif
_cod_data_source_block CB[7]
_cod_database_code 4115893

loop_
_symmetry_equiv_pos_as_xyz
'x, y, z'
'-x+1/2, y+1/2, -z+1/2'
'-x, -y, -z'
'x-1/2, -y-1/2, z-1/2'

loop_
_atom_site_label
_atom_site_type_symbol
_atom_site_fract_x
_atom_site_fract_y
_atom_site_fract_z
_atom_site_U_iso_or_equiv
_atom_site_adp_type
_atom_site_occupancy
_atom_site_symmetry_multiplicity
_atom_site_calc_flag
_atom_site_refinement_flags
_atom_site_disorder_assembly
_atom_site_disorder_group
O1 O 0.6547(4) 0.3135(2) 0.30411(15) 0.0431(11) Uani 1 1 d . . .
O2 O 0.7163(4) 0.3359(2) 0.41397(15) 0.0465(12) Uani 1 1 d . . .
O3 O 0.9449(4) 0.4372(2) 0.45316(16) 0.0477(12) Uani 1 1 d . . .
O4 O 1.1248(4) 0.5327(2) 0.39032(16) 0.0483(12) Uani 1 1 d . . .
O5 O 1.1193(4) 0.5495(3) 0.27627(18) 0.0581(14) Uani 1 1 d . . .
O6 O 0.9450(4) 0.4853(2) 0.18925(18) 0.0539(14) Uani 1 1 d . . .
O7 O 0.7312(4) 0.3811(3) 0.20116(17) 0.0543(14) Uani 1 1 d . . .
O8 O 0.8844(4) 0.0612(2) 0.28715(15) 0.0459(12) Uani 1 1 d . . .
O9 O 0.9878(4) 0.0927(3) 0.38706(18) 0.0590(15) Uani 1 1 d . . .
O10 O 1.2258(4) 0.1983(3) 0.42340(17) 0.0536(13) Uani 1 1 d . . .
O11 O 1.4103(4) 0.2991(3) 0.37004(18) 0.0561(14) Uani 1 1 d . . .
O12 O 1.4214(4) 0.3209(3) 0.26368(16) 0.0458(12) Uani 1 1 d . . .
O13 O 1.2342(4) 0.2447(2) 0.18686(15) 0.0400(11) Uani 1 1 d . . .
O14 O 1.0004(4) 0.1344(2) 0.19926(14) 0.0407(11) Uani 1 1 d . . .
N1 N 0.6528(4) 0.2215(3) 0.25983(18) 0.0417(14) Uani 1 1 d . . .
N2 N 0.6471(4) 0.2061(3) 0.32932(17) 0.0397(13) Uani 1 1 d . . .
N3 N 0.7137(5) 0.2233(3) 0.40122(18) 0.0422(14) Uani 1 1 d . . .
N4 N 0.8265(5) 0.2634(3) 0.44984(18) 0.0453(15) Uani 1 1 d . . .
N5 N 0.9750(5) 0.3286(3) 0.47477(18) 0.0416(14) Uani 1 1 d . . .
N6 N 1.1115(4) 0.3950(3) 0.46632(17) 0.0393(13) Uani 1 1 d . . .
N7 N 1.2346(4) 0.4649(3) 0.43125(18) 0.0423(14) Uani 1 1 d . . .
N8 N 1.2918(5) 0.5057(3) 0.37171(19) 0.0453(15) Uani 1 1 d . . .
N9 N 1.2896(5) 0.5186(3) 0.2952(2) 0.0477(15) Uani 1 1 d . . .
N10 N 1.2292(5) 0.5012(3) 0.2292(2) 0.0468(15) Uani 1 1 d . . .
N11 N 1.1126(5) 0.4525(3) 0.1758(2) 0.0457(15) Uani 1 1 d . . .
N12 N 0.9816(5) 0.3924(3) 0.14950(18) 0.0417(14) Uani 1 1 d . . .
N13 N 0.8294(4) 0.3215(3) 0.15537(18) 0.0389(13) Uani 1 1 d . . .
N14 N 0.7259(4) 0.2660(3) 0.19675(16) 0.0380(13) Uani 1 1 d . . .
N15 N 0.7505(5) 0.1198(3) 0.25355(18) 0.0399(13) Uani 1 1 d . . .
N16 N 0.7430(5) 0.1018(3) 0.32221(18) 0.0420(14) Uani 1 1 d . . .
N17 N 0.8172(5) 0.1233(3) 0.39332(18) 0.0441(14) Uani 1 1 d . . .
N18 N 0.9352(5) 0.1668(3) 0.43765(17) 0.0419(14) Uani 1 1 d . . .
N19 N 1.0862(5) 0.2333(3) 0.46088(18) 0.0430(14) Uani 1 1 d . . .
N20 N 1.2246(5) 0.2988(3) 0.4582(2) 0.0477(15) Uani 1 1 d . . .
N21 N 1.3444(5) 0.3677(3) 0.42115(19) 0.0453(15) Uani 1 1 d . . .
N22 N 1.4139(5) 0.4143(3) 0.3654(2) 0.0493(16) Uani 1 1 d . . .
N23 N 1.4150(5) 0.4287(3) 0.28909(19) 0.0453(15) Uani 1 1 d . . .
N24 N 1.3469(5) 0.4066(3) 0.22514(19) 0.0462(15) Uani 1 1 d . . .
N25 N 1.2299(4) 0.3572(3) 0.17244(18) 0.0395(13) Uani 1 1 d . . .
N26 N 1.0953(4) 0.2951(3) 0.15042(17) 0.0357(13) Uani 1 1 d . . .
N27 N 0.9453(4) 0.2256(3) 0.15980(16) 0.0357(13) Uani 1 1 d . . .
N28 N 0.8263(4) 0.1642(3) 0.19077(17) 0.0379(13) Uani 1 1 d . . .
C1 C 0.6521(5) 0.2528(4) 0.2983(2) 0.0377(16) Uani 1 1 d . . .
C2 C 0.6229(6) 0.2218(4) 0.3723(2) 0.0460(18) Uani 1 1 d . . .
H2A H 0.5732 0.1884 0.3824 0.055 Uiso 1 1 calc R . .
H2B H 0.5883 0.2657 0.3727 0.055 Uiso 1 1 calc R . .
C3 C 0.7476(6) 0.2801(4) 0.4208(2) 0.0409(17) Uani 1 1 d . . .
C4 C 0.8673(6) 0.3099(4) 0.4811(2) 0.0495(19) Uani 1 1 d . . .
H4A H 0.8628 0.2898 0.5095 0.059 Uiso 1 1 calc R . .
H4B H 0.8235 0.3503 0.4802 0.059 Uiso 1 1 calc R . .
C5 C 1.0038(6) 0.3920(4) 0.4636(2) 0.0402(16) Uani 1 1 d . . .
C6 C 1.1676(6) 0.4578(3) 0.4663(2) 0.0408(16) Uani 1 1 d . . .
H6A H 1.1166 0.4947 0.4655 0.049 Uiso 1 1 calc R . .
H6B H 1.2102 0.4617 0.4931 0.049 Uiso 1 1 calc R . .
C7 C 1.2083(6) 0.5032(3) 0.3968(2) 0.0410(17) Uani 1 1 d . . .
C8 C 1.2963(7) 0.5507(4) 0.3360(2) 0.051(2) Uani 1 1 d . . .
H8A H 1.2386 0.5831 0.3374 0.062 Uiso 1 1 calc R . .
H8B H 1.3624 0.5759 0.3386 0.062 Uiso 1 1 calc R . .
C9 C 1.2040(6) 0.5255(4) 0.2677(3) 0.0494(19) Uani 1 1 d . . .
C10 C 1.1645(7) 0.5115(4) 0.1918(3) 0.053(2) Uani 1 1 d . . .
H10A H 1.2078 0.5298 0.1694 0.064 Uiso 1 1 calc R . .
H10B H 1.1111 0.5453 0.1979 0.064 Uiso 1 1 calc R . .
C11 C 1.0077(6) 0.4467(3) 0.1732(2) 0.0410(16) Uani 1 1 d . . .
C12 C 0.8745(6) 0.3779(3) 0.1345(2) 0.0433(17) Uani 1 1 d . . .
H12A H 0.8307 0.4175 0.1391 0.052 Uiso 1 1 calc R . .
H12B H 0.8735 0.3692 0.1037 0.052 Uiso 1 1 calc R . .
C13 C 0.7603(6) 0.3279(4) 0.1862(2) 0.0440(18) Uani 1 1 d . . .
C14 C 0.6321(5) 0.2560(4) 0.2205(2) 0.0446(17) Uani 1 1 d . . .
H14A H 0.6007 0.2998 0.2265 0.054 Uiso 1 1 calc R . .
H14B H 0.5808 0.2303 0.2030 0.054 Uiso 1 1 calc R . .
C15 C 0.6531(5) 0.1505(4) 0.2637(2) 0.0403(16) Uani 1 1 d . . .
H15A H 0.5923 0.1297 0.2479 0.048 Uiso 1 1 calc R . .
C16 C 0.6493(5) 0.1392(3) 0.3123(2) 0.0400(16) Uani 1 1 d . . .
H16A H 0.5858 0.1137 0.3195 0.048 Uiso 1 1 calc R . .
C17 C 0.7568(6) 0.1638(3) 0.4210(2) 0.0423(17) Uani 1 1 d . . .
H17A H 0.7024 0.1373 0.4351 0.051 Uiso 1 1 calc R . .
C18 C 0.8394(6) 0.1920(3) 0.4534(2) 0.0426(17) Uani 1 1 d . . .
H18A H 0.8281 0.1759 0.4827 0.051 Uiso 1 1 calc R . .
C19 C 1.0634(6) 0.2875(4) 0.4888(2) 0.0449(17) Uani 1 1 d . . .
H19A H 1.0566 0.2718 0.5185 0.054 Uiso 1 1 calc R . .
C20 C 1.1570(6) 0.3346(4) 0.4853(2) 0.0421(17) Uani 1 1 d . . .
H20A H 1.1918 0.3438 0.5136 0.051 Uiso 1 1 calc R . .
C21 C 1.3390(5) 0.4386(4) 0.4301(2) 0.0418(17) Uani 1 1 d . . .
H21A H 1.3820 0.4507 0.4561 0.050 Uiso 1 1 calc R . .
C22 C 1.3818(5) 0.4704(4) 0.3899(2) 0.0446(18) Uani 1 1 d . . .
H22A H 1.4411 0.5012 0.3969 0.054 Uiso 1 1 calc R . .
C23 C 1.3791(6) 0.4926(3) 0.2742(2) 0.0453(18) Uani 1 1 d . . .
H23A H 1.4372 0.5257 0.2743 0.054 Uiso 1 1 calc R . .
C24 C 1.3363(6) 0.4785(3) 0.2290(2) 0.0420(17) Uani 1 1 d . . .
H24A H 1.3766 0.5025 0.2074 0.050 Uiso 1 1 calc R . .
C25 C 1.1631(6) 0.4044(3) 0.1490(2) 0.0410(16) Uani 1 1 d . . .
H25A H 1.1994 0.4260 0.1253 0.049 Uiso 1 1 calc R . .
C26 C 1.0699(6) 0.3597(3) 0.1328(2) 0.0398(16) Uani 1 1 d . . .
H26A H 1.0645 0.3582 0.1012 0.048 Uiso 1 1 calc R . .
C27 C 0.8464(5) 0.2526(3) 0.1438(2) 0.0372(16) Uani 1 1 d . . .
H27A H 0.8354 0.2454 0.1127 0.045 Uiso 1 1 calc R . .
C28 C 0.7659(5) 0.2150(3) 0.1690(2) 0.0387(16) Uani 1 1 d . . .
H28A H 0.7094 0.1956 0.1500 0.046 Uiso 1 1 calc R . .
C29 C 0.8007(6) 0.0916(3) 0.2878(2) 0.0388(16) Uani 1 1 d . . .
C30 C 0.7687(6) 0.0752(3) 0.3641(2) 0.0440(17) Uani 1 1 d . . .
H30A H 0.8166 0.0371 0.3613 0.053 Uiso 1 1 calc R . .
H30B H 0.7042 0.0584 0.3763 0.053 Uiso 1 1 calc R . .
C31 C 0.9201(6) 0.1248(4) 0.4038(2) 0.0446(17) Uani 1 1 d . . .
C32 C 1.0337(6) 0.1700(4) 0.4625(2) 0.0475(18) Uani 1 1 d . . .
H32A H 1.0200 0.1599 0.4924 0.057 Uiso 1 1 calc R . .
H32B H 1.0807 0.1352 0.4524 0.057 Uiso 1 1 calc R . .
C33 C 1.1829(6) 0.2397(4) 0.4451(2) 0.0446(18) Uani 1 1 d . . .
C34 C 1.3320(6) 0.3173(4) 0.4527(3) 0.053(2) Uani 1 1 d . . .
H34A H 1.3627 0.3335 0.4800 0.063 Uiso 1 1 calc R . .
H34B H 1.3714 0.2773 0.4446 0.063 Uiso 1 1 calc R . .
C35 C 1.3911(5) 0.3547(4) 0.3839(3) 0.0488(19) Uani 1 1 d . . .
C36 C 1.4752(6) 0.4187(4) 0.3283(2) 0.052(2) Uani 1 1 d . . .
H36A H 1.5251 0.4559 0.3321 0.062 Uiso 1 1 calc R . .
H36B H 1.5162 0.3773 0.3260 0.062 Uiso 1 1 calc R . .
C37 C 1.3965(5) 0.3797(4) 0.2599(2) 0.0412(17) Uani 1 1 d . . .
C38 C 1.3365(6) 0.3717(4) 0.1848(2) 0.0466(18) Uani 1 1 d . . .
H38A H 1.3673 0.3991 0.1627 0.056 Uiso 1 1 calc R . .
H38B H 1.3761 0.3295 0.1870 0.056 Uiso 1 1 calc R . .
C39 C 1.1900(5) 0.2941(3) 0.1715(2) 0.0362(15) Uani 1 1 d . . .
C40 C 1.0405(5) 0.2349(3) 0.1380(2) 0.0360(15) Uani 1 1 d . . .
H40A H 1.0238 0.2363 0.1071 0.043 Uiso 1 1 calc R . .
H40B H 1.0868 0.1964 0.1437 0.043 Uiso 1 1 calc R . .
C41 C 0.9311(5) 0.1716(3) 0.18481(19) 0.0341(15) Uani 1 1 d . . .
C42 C 0.7825(6) 0.1076(3) 0.2107(2) 0.0394(16) Uani 1 1 d . . .
H42A H 0.8344 0.0712 0.2114 0.047 Uiso 1 1 calc R . .
H42B H 0.7212 0.0923 0.1932 0.047 Uiso 1 1 calc R . .
S1 S 0.85641(14) 0.07653(9) 0.08398(5) 0.0391(4) Uani 1 1 d . . .
O1S1 O 0.8636(5) 0.0307(3) 0.12066(17) 0.0672(16) Uani 1 1 d . . .
O3S1 O 0.7590(4) 0.1171(3) 0.08805(18) 0.0597(15) Uani 1 1 d . . .
O2S1 O 0.8503(5) 0.0401(3) 0.04481(18) 0.0689(17) Uani 1 1 d . . .
O4S1 O 0.9451(5) 0.1201(3) 0.0881(2) 0.0696(17) Uani 1 1 d . . .
S2 S 0.5581(2) 0.21133(16) 0.50586(9) 0.0839(9) Uani 1 1 d . . .
O1S2 O 0.4748(6) 0.2196(5) 0.5333(2) 0.109(3) Uani 1 1 d . . .
O2S2 O 0.5074(8) 0.1862(4) 0.4624(2) 0.109(3) Uani 1 1 d . . .
O3S2 O 0.6102(11) 0.2662(7) 0.4946(4) 0.183(6) Uani 1 1 d . . .
O4S2 O 0.6182(12) 0.1544(7) 0.5165(5) 0.202(7) Uani 1 1 d . . .
S3 S 0.5685(2) 0.32945(19) 0.09280(8) 0.0900(10) Uani 1 1 d . . .
O1S3 O 0.6340(9) 0.2750(8) 0.0833(4) 0.194(7) Uani 1 1 d . . .
O2S3 O 0.4770(6) 0.3287(7) 0.0666(2) 0.150(5) Uani 1 1 d . . .
O3S3 O 0.5460(9) 0.3231(9) 0.1370(3) 0.199(7) Uani 1 1 d . . .
O4S3 O 0.6310(16) 0.3891(12) 0.0904(8) 0.328(14) Uani 1 1 d . . .
O1W O 1.1089(5) 0.0983(3) 0.04523(18) 0.0679(17) Uani 1 1 d . . .
O2W O 0.7196(6) 0.4371(3) 0.2781(2) 0.0755(18) Uani 1 1 d . . .
O3W O 0.9129(4) -0.0881(3) 0.03449(16) 0.0570(14) Uani 1 1 d . . .
O4W O 1.3873(6) 0.1996(3) 0.2932(3) 0.108(3) Uani 1 1 d . . .
O5W O 1.0346(8) 0.6683(4) 0.3995(3) 0.116(3) Uani 1 1 d . . .
O6W O 0.7250(6) -0.0611(3) 0.1362(2) 0.082(2) Uani 1 1 d . . .
O7W O 0.5788(5) 0.0717(3) 0.0644(2) 0.0754(18) Uani 1 1 d . . .
O8W O 1.2527(6) 0.6676(4) 0.4194(2) 0.095(2) Uani 1 1 d . . .
O9W O 0.8841(7) 0.4914(4) 0.2680(3) 0.112(3) Uani 1 1 d . . .
O10W O 1.2193(7) 0.1601(4) 0.2547(2) 0.103(3) Uani 1 1 d . . .
O11W O 0.9553(7) -0.0458(4) 0.3285(4) 0.144(5) Uani 1 1 d . . .
O12W O 1.0754(5) 0.6679(4) 0.3167(2) 0.083(2) Uani 1 1 d . . .
O13W O 1.0707(7) 0.1318(5) 0.2999(3) 0.123(3) Uani 1 1 d . . .
O14W O 1.3631(8) 0.1578(5) 0.3638(3) 0.135(4) Uani 1 1 d . . .
O15W O 0.2829(7) 0.1793(8) 0.5264(3) 0.173(6) Uani 1 1 d . . .
O16W O 0.9667(10) 0.4834(11) 0.3400(4) 0.255(11) Uani 1 1 d . . .
O17W O 1.1946(14) 0.0497(11) 0.3980(6) 0.275(11) Uani 1 1 d . . .
O18W O 1.2277(8) 0.8005(8) 0.4204(3) 0.086(6) Uani 0.64(3) 1 d P . .
O18' O 1.201(2) 0.876(2) 0.4348(9) 0.16(2) Uani 0.36(3) 1 d P . .
O19W O 0.578(4) 0.5305(11) -0.0975(7) 0.26(2) Uani 0.50 1 d P A 1
O19' O 1.031(5) 0.505(3) 0.0590(11) 0.41(5) Uani 0.50 1 d P B 2
S4 S 0.9935(7) 0.5286(3) 0.0669(2) 0.086(2) Uani 0.50 1 d P C 3
O1S4 O 1.039(2) 0.4668(9) 0.0620(8) 0.132(9) Uani 0.50 1 d P C 3
O2S4 O 0.9995(13) 0.5616(9) 0.1039(5) 0.102(5) Uani 0.50 1 d P C 3
O3S4 O 0.894(3) 0.495(2) 0.0606(8) 0.197(14) Uani 0.50 1 d P C 3
O4S4 O 1.020(3) 0.5678(10) 0.0314(6) 0.196(14) Uani 0.50 1 d P C 3
S4' S 0.6964(16) 0.5006(6) 0.0152(4) 0.212(7) Uani 0.50 1 d P D 4
O5S4 O 0.575(2) 0.5004(12) 0.0295(6) 0.143(8) Uani 0.50 1 d P D 4
O6S4 O 0.745(3) 0.4361(11) -0.0024(8) 0.26(2) Uani 0.50 1 d P D 4
O7S4 O 0.708(4) 0.5478(15) -0.0179(17) 0.33(3) Uani 0.50 1 d P D 4
O8S4 O 0.776(8) 0.510(2) 0.0468(9) 0.56(8) Uani 0.50 1 d P D 4
O1T O 1.023(3) 0.313(2) 0.2724(15) 0.215(14) Uiso 0.50 1 d PD E 5
C1T C 1.115(3) 0.334(2) 0.2937(14) 0.142(13) Uiso 0.50 1 d PD E 5
H1TA H 1.1245 0.3829 0.2904 0.170 Uiso 0.50 1 calc PR E 5
H1TB H 1.1760 0.3117 0.2819 0.170 Uiso 0.50 1 calc PR E 5
C2T C 1.108(4) 0.318(2) 0.3377(13) 0.169(16) Uiso 0.50 1 d PD E 5
H2TA H 1.1730 0.2957 0.3485 0.203 Uiso 0.50 1 calc PR E 5
H2TB H 1.0973 0.3582 0.3546 0.203 Uiso 0.50 1 calc PR E 5
C3T C 1.021(3) 0.274(2) 0.3403(13) 0.164(15) Uiso 0.50 1 d PD E 5
H3TA H 0.9769 0.2876 0.3635 0.197 Uiso 0.50 1 calc PR E 5
H3TB H 1.0459 0.2278 0.3462 0.197 Uiso 0.50 1 calc PR E 5
C4T C 0.964(3) 0.276(2) 0.3006(14) 0.141(13) Uiso 0.50 1 d PD E 5
H4TA H 0.9515 0.2308 0.2895 0.169 Uiso 0.50 1 calc PR E 5
H4TB H 0.8952 0.2977 0.3041 0.169 Uiso 0.50 1 calc PR E 5
O1T' O 1.038(3) 0.3321(18) 0.3501(12) 0.204(13) Uiso 0.50 1 d PD F 6
C1T' C 0.951(3) 0.292(2) 0.3273(13) 0.147(13) Uiso 0.50 1 d PD F 6
H1TC H 0.9599 0.2434 0.3329 0.177 Uiso 0.50 1 calc PR F 6
H1TD H 0.8816 0.3057 0.3360 0.177 Uiso 0.50 1 calc PR F 6
C2T' C 0.966(4) 0.307(3) 0.2817(15) 0.161(16) Uiso 0.50 1 d PD F 6
H2TC H 0.9605 0.2663 0.2646 0.193 Uiso 0.50 1 calc PR F 6
H2TD H 0.9110 0.3385 0.2712 0.193 Uiso 0.50 1 calc PR F 6
C3T' C 1.072(4) 0.338(3) 0.2773(17) 0.164(17) Uiso 0.50 1 d PD F 6
H3TC H 1.0638 0.3810 0.2619 0.197 Uiso 0.50 1 calc PR F 6
H3TD H 1.1153 0.3086 0.2607 0.197 Uiso 0.50 1 calc PR F 6
C4T' C 1.124(4) 0.351(3) 0.3198(19) 0.21(2) Uiso 0.50 1 d PD F 6
H4TC H 1.1447 0.3976 0.3231 0.252 Uiso 0.50 1 calc PR F 6
H4TD H 1.1858 0.3218 0.3243 0.252 Uiso 0.50 1 calc PR F 6

loop_
_atom_site_aniso_label
_atom_site_aniso_U_11
_atom_site_aniso_U_22
_atom_site_aniso_U_33
_atom_site_aniso_U_23
_atom_site_aniso_U_13
_atom_site_aniso_U_12
O1 0.041(3) 0.039(3) 0.049(3) -0.006(2) 0.004(2) 0.002(2)
O2 0.058(3) 0.035(3) 0.047(3) -0.004(2) 0.013(2) 0.002(2)
O3 0.044(3) 0.044(3) 0.054(3) -0.003(2) -0.002(2) 0.009(2)
O4 0.050(3) 0.045(3) 0.050(3) -0.002(2) 0.003(2) 0.013(3)
O5 0.059(4) 0.042(3) 0.075(4) -0.011(3) 0.020(3) 0.008(3)
O6 0.057(3) 0.035(3) 0.069(4) -0.008(3) 0.001(3) 0.008(2)
O7 0.064(3) 0.045(3) 0.053(3) -0.016(3) -0.004(3) 0.014(3)
O8 0.056(3) 0.037(3) 0.046(3) -0.001(2) 0.006(2) 0.008(2)
O9 0.059(3) 0.060(4) 0.058(3) -0.017(3) 0.010(3) 0.014(3)
O10 0.051(3) 0.053(3) 0.057(3) -0.006(3) -0.004(3) 0.014(3)
O11 0.049(3) 0.047(3) 0.071(4) -0.022(3) -0.008(3) 0.013(3)
O12 0.038(3) 0.043(3) 0.056(3) -0.019(2) -0.001(2) 0.000(2)
O13 0.039(3) 0.035(3) 0.046(3) -0.001(2) -0.003(2) 0.005(2)
O14 0.043(3) 0.035(3) 0.043(3) 0.006(2) -0.007(2) 0.007(2)
N1 0.041(3) 0.044(4) 0.040(3) -0.011(3) -0.001(3) 0.003(3)
N2 0.044(3) 0.038(3) 0.038(3) -0.009(3) 0.005(2) -0.001(3)
N3 0.049(4) 0.037(3) 0.041(3) -0.005(3) 0.005(3) 0.000(3)
N4 0.051(4) 0.043(4) 0.042(3) -0.010(3) 0.005(3) 0.000(3)
N5 0.044(3) 0.039(3) 0.042(3) -0.006(3) 0.001(3) 0.001(3)
N6 0.041(3) 0.040(3) 0.036(3) -0.002(3) -0.005(2) 0.004(3)
N7 0.037(3) 0.048(4) 0.041(3) -0.011(3) -0.001(3) 0.005(3)
N8 0.044(4) 0.040(3) 0.052(4) -0.017(3) 0.011(3) 0.005(3)
N9 0.056(4) 0.038(3) 0.050(4) -0.009(3) 0.012(3) 0.003(3)
N10 0.052(4) 0.034(3) 0.055(4) -0.013(3) 0.008(3) -0.006(3)
N11 0.052(4) 0.027(3) 0.059(4) -0.009(3) 0.000(3) 0.003(3)
N12 0.045(3) 0.037(3) 0.042(3) -0.003(3) -0.002(3) 0.009(3)
N13 0.042(3) 0.032(3) 0.042(3) -0.004(3) -0.006(3) 0.004(3)
N14 0.038(3) 0.045(4) 0.031(3) -0.002(3) -0.004(2) 0.007(3)
N15 0.043(3) 0.039(3) 0.039(3) -0.008(3) 0.009(3) 0.002(3)
N16 0.049(4) 0.039(3) 0.039(3) -0.006(3) 0.010(3) 0.001(3)
N17 0.054(4) 0.040(3) 0.038(3) -0.014(3) 0.002(3) 0.004(3)
N18 0.055(4) 0.038(3) 0.033(3) -0.005(3) 0.005(3) 0.003(3)
N19 0.046(4) 0.041(3) 0.040(3) 0.000(3) -0.009(3) 0.006(3)
N20 0.044(4) 0.046(4) 0.053(4) -0.004(3) -0.009(3) 0.011(3)
N21 0.039(3) 0.045(4) 0.052(4) -0.015(3) -0.004(3) 0.003(3)
N22 0.045(4) 0.049(4) 0.054(4) -0.021(3) 0.000(3) 0.004(3)
N23 0.038(3) 0.045(4) 0.052(4) -0.022(3) 0.003(3) -0.003(3)
N24 0.052(4) 0.043(4) 0.045(3) -0.018(3) 0.012(3) -0.007(3)
N25 0.040(3) 0.033(3) 0.046(3) -0.008(3) 0.003(3) -0.003(3)
N26 0.041(3) 0.028(3) 0.037(3) 0.001(2) -0.001(2) -0.001(2)
N27 0.036(3) 0.038(3) 0.032(3) 0.001(2) -0.005(2) 0.006(2)
N28 0.035(3) 0.036(3) 0.043(3) -0.002(3) -0.002(2) 0.000(2)
C1 0.026(3) 0.045(4) 0.041(4) -0.004(3) 0.002(3) 0.005(3)
C2 0.039(4) 0.054(5) 0.046(4) -0.006(3) 0.011(3) 0.000(3)
C3 0.046(4) 0.039(4) 0.039(4) -0.007(3) 0.017(3) -0.004(3)
C4 0.061(5) 0.048(5) 0.039(4) -0.016(3) 0.009(3) -0.001(4)
C5 0.045(4) 0.049(4) 0.027(3) -0.005(3) 0.001(3) 0.002(4)
C6 0.049(4) 0.037(4) 0.035(4) -0.012(3) -0.001(3) 0.007(3)
C7 0.046(4) 0.033(4) 0.044(4) -0.013(3) -0.003(3) -0.004(3)
C8 0.080(6) 0.027(4) 0.049(4) -0.010(3) 0.019(4) -0.001(4)
C9 0.057(5) 0.028(4) 0.064(5) -0.006(3) 0.016(4) -0.008(3)
C10 0.068(5) 0.029(4) 0.062(5) -0.004(4) 0.005(4) -0.003(4)
C11 0.051(5) 0.031(4) 0.041(4) 0.000(3) 0.002(3) 0.005(3)
C12 0.053(4) 0.032(4) 0.043(4) 0.002(3) -0.011(3) 0.011(3)
C13 0.041(4) 0.057(5) 0.033(4) -0.003(3) -0.016(3) 0.006(4)
C14 0.031(4) 0.058(5) 0.044(4) -0.001(3) -0.008(3) 0.013(3)
C15 0.028(3) 0.044(4) 0.049(4) -0.016(3) 0.001(3) -0.004(3)
C16 0.037(4) 0.034(4) 0.049(4) -0.004(3) 0.005(3) -0.010(3)
C17 0.053(4) 0.037(4) 0.038(4) -0.006(3) 0.012(3) -0.005(3)
C18 0.060(5) 0.035(4) 0.034(4) 0.001(3) 0.012(3) -0.002(3)
C19 0.062(5) 0.043(4) 0.029(3) 0.000(3) -0.003(3) 0.004(4)
C20 0.047(4) 0.047(4) 0.031(3) -0.004(3) -0.011(3) 0.001(3)
C21 0.035(4) 0.043(4) 0.046(4) -0.011(3) -0.009(3) 0.003(3)
C22 0.035(4) 0.041(4) 0.058(4) -0.027(4) 0.000(3) -0.003(3)
C23 0.054(4) 0.032(4) 0.051(4) -0.016(3) 0.016(3) -0.009(3)
C24 0.048(4) 0.028(4) 0.051(4) -0.014(3) 0.018(3) -0.019(3)
C25 0.058(5) 0.030(4) 0.036(4) -0.001(3) 0.009(3) -0.002(3)
C26 0.054(4) 0.032(4) 0.033(3) -0.003(3) -0.002(3) 0.003(3)
C27 0.039(4) 0.040(4) 0.031(3) -0.004(3) -0.011(3) 0.011(3)
C28 0.039(4) 0.039(4) 0.037(4) -0.008(3) -0.011(3) 0.008(3)
C29 0.044(4) 0.031(4) 0.041(4) -0.003(3) -0.001(3) -0.004(3)
C30 0.056(5) 0.032(4) 0.044(4) -0.002(3) 0.008(3) -0.004(3)
C31 0.059(5) 0.042(4) 0.034(4) -0.005(3) 0.007(3) 0.000(4)
C32 0.057(5) 0.046(4) 0.039(4) -0.001(3) -0.005(3) 0.015(4)
C33 0.044(4) 0.049(5) 0.039(4) 0.003(3) -0.012(3) 0.008(4)
C34 0.038(4) 0.057(5) 0.061(5) -0.012(4) -0.018(4) 0.015(4)
C35 0.027(4) 0.057(5) 0.061(5) -0.022(4) -0.013(3) 0.002(3)
C36 0.033(4) 0.062(5) 0.062(5) -0.028(4) 0.000(3) 0.000(4)
C37 0.030(4) 0.046(5) 0.048(4) -0.019(4) 0.005(3) -0.009(3)
C38 0.048(4) 0.044(4) 0.049(4) -0.017(3) 0.015(3) -0.007(3)
C39 0.045(4) 0.035(4) 0.029(3) -0.006(3) 0.013(3) 0.001(3)
C40 0.045(4) 0.028(3) 0.035(3) -0.003(3) 0.004(3) 0.003(3)
C41 0.039(4) 0.036(4) 0.027(3) -0.006(3) -0.007(3) 0.002(3)
C42 0.048(4) 0.031(4) 0.039(4) -0.008(3) 0.003(3) -0.002(3)
S1 0.0418(10) 0.0394(10) 0.0355(9) -0.0035(7) -0.0067(7) -0.0019(8)
O1S1 0.077(4) 0.075(4) 0.048(3) 0.013(3) -0.013(3) 0.005(3)
O3S1 0.056(3) 0.056(3) 0.066(3) -0.014(3) -0.018(3) 0.011(3)
O2S1 0.086(4) 0.070(4) 0.050(3) -0.026(3) -0.008(3) 0.001(3)
O4S1 0.061(4) 0.073(4) 0.076(4) -0.026(3) 0.013(3) -0.027(3)
S2 0.0807(17) 0.098(2) 0.0760(17) 0.0346(15) 0.0316(14) 0.0301(16)
O1S2 0.069(4) 0.196(9) 0.064(4) -0.048(5) 0.020(3) -0.002(5)
O2S2 0.165(8) 0.107(6) 0.055(4) -0.001(4) 0.017(5) 0.013(6)
O3S2 0.217(13) 0.192(12) 0.144(9) 0.025(9) 0.050(9) -0.113(11)
O4S2 0.227(15) 0.184(12) 0.196(13) 0.060(10) 0.004(11) 0.115(11)
S3 0.0689(17) 0.139(3) 0.0601(15) -0.0174(16) -0.0163(12) 0.0152(18)
O1S3 0.126(8) 0.307(17) 0.142(9) -0.123(10) -0.059(7) 0.122(10)
O2S3 0.062(5) 0.318(16) 0.068(5) -0.003(7) -0.025(4) 0.024(7)
O3S3 0.139(9) 0.40(2) 0.063(5) 0.039(9) 0.012(5) 0.089(12)
O4S3 0.25(2) 0.34(3) 0.38(3) 0.09(2) -0.11(2) -0.20(2)
O1W 0.077(4) 0.074(4) 0.053(3) 0.019(3) 0.014(3) 0.014(3)
O2W 0.106(5) 0.054(4) 0.067(4) -0.009(3) 0.005(4) 0.018(3)
O3W 0.065(4) 0.059(3) 0.047(3) 0.003(3) 0.006(3) -0.009(3)
O4W 0.094(6) 0.054(4) 0.179(9) 0.004(5) 0.043(6) 0.008(4)
O5W 0.134(7) 0.100(6) 0.118(7) -0.013(5) 0.039(6) -0.009(6)
O6W 0.095(5) 0.073(4) 0.078(4) -0.017(4) 0.027(4) -0.001(4)
O7W 0.067(4) 0.082(5) 0.077(4) -0.002(4) 0.002(3) -0.018(3)
O8W 0.083(5) 0.140(7) 0.062(4) 0.002(4) 0.002(4) 0.010(5)
O9W 0.120(7) 0.113(7) 0.108(6) 0.005(5) 0.052(5) 0.024(5)
O10W 0.153(8) 0.080(5) 0.077(5) 0.013(4) 0.004(5) 0.037(5)
O11W 0.095(6) 0.094(6) 0.247(12) 0.082(7) 0.068(7) 0.046(5)
O12W 0.070(4) 0.078(5) 0.101(5) -0.003(4) 0.004(4) 0.010(4)
O13W 0.099(6) 0.143(8) 0.127(7) -0.013(6) 0.000(5) -0.035(6)
O14W 0.129(8) 0.131(8) 0.147(8) -0.077(7) 0.012(6) 0.002(6)
O15W 0.093(6) 0.332(18) 0.093(6) 0.099(9) 0.000(5) -0.004(8)
O16W 0.137(9) 0.52(3) 0.113(8) -0.120(13) 0.045(7) -0.184(14)
O17W 0.217(16) 0.35(3) 0.256(18) -0.134(18) 0.036(14) 0.149(18)
O18W 0.062(7) 0.127(13) 0.070(7) 0.024(7) 0.016(5) 0.021(7)
O18' 0.10(2) 0.27(6) 0.10(2) 0.07(3) 0.006(16) -0.01(3)
O19W 0.57(7) 0.090(15) 0.115(17) 0.035(13) 0.03(3) -0.13(3)
O19' 0.58(9) 0.59(9) 0.08(2) 0.16(4) 0.07(3) 0.48(8)
S4 0.132(6) 0.071(4) 0.058(3) 0.030(3) 0.028(4) 0.018(4)
O1S4 0.24(3) 0.062(10) 0.103(17) 0.034(10) 0.036(17) 0.050(14)
O2S4 0.111(12) 0.125(13) 0.071(9) -0.021(9) 0.027(8) -0.023(10)
O3S4 0.26(4) 0.22(3) 0.102(18) 0.05(2) -0.01(2) -0.08(3)
O4S4 0.40(4) 0.098(14) 0.099(13) 0.069(12) 0.13(2) 0.056(19)
S4' 0.39(2) 0.127(9) 0.115(8) -0.054(7) 0.015(11) -0.073(11)
O5S4 0.20(2) 0.147(18) 0.082(12) 0.000(12) 0.049(14) 0.035(17)
O6S4 0.50(5) 0.117(16) 0.19(2) -0.114(17) 0.23(3) -0.16(3)
O7S4 0.41(6) 0.11(2) 0.47(7) 0.13(3) -0.19(5) -0.06(3)
O8S4 1.3(2) 0.29(5) 0.080(19) -0.08(3) -0.11(5) 0.45(9)

loop_
_atom_type_symbol
_atom_type_description
_atom_type_scat_dispersion_real
_atom_type_scat_dispersion_imag
_atom_type_scat_source
C C 0.0033 0.0016 'International Tables Vol C Tables 4.2.6.8 and 6.1.1.4'
H H 0.0000 0.0000 'International Tables Vol C Tables 4.2.6.8 and 6.1.1.4'
N N 0.0061 0.0033 'International Tables Vol C Tables 4.2.6.8 and 6.1.1.4'
O O 0.0106 0.0060 'International Tables Vol C Tables 4.2.6.8 and 6.1.1.4'
S S 0.1246 0.1234 'International Tables Vol C Tables 4.2.6.8 and 6.1.1.4'

loop_
_geom_angle_atom_site_label_1
_geom_angle_atom_site_label_2
_geom_angle_atom_site_label_3
_geom_angle
C1 N1 C14 122.6(6)
C1 N1 C15 112.4(6)
C14 N1 C15 123.7(6)
C1 N2 C2 123.2(6)
C1 N2 C16 111.7(5)
C2 N2 C16 124.2(6)
C3 N3 C2 122.3(6)
C3 N3 C17 112.9(6)
C2 N3 C17 122.5(6)
C3 N4 C4 122.2(6)
C3 N4 C18 111.8(6)
C4 N4 C18 123.5(6)
C5 N5 C19 112.8(6)
C5 N5 C4 122.9(6)
C19 N5 C4 122.9(6)
C5 N6 C6 122.1(6)
C5 N6 C20 111.6(6)
C6 N6 C20 122.2(5)
C7 N7 C21 112.6(6)
C7 N7 C6 122.4(6)
C21 N7 C6 124.8(6)
C7 N8 C8 122.5(6)
C7 N8 C22 112.5(6)
C8 N8 C22 123.7(6)
C9 N9 C8 122.2(6)
C9 N9 C23 111.9(6)
C8 N9 C23 123.7(7)
C9 N10 C10 122.3(7)
C9 N10 C24 112.3(6)
C10 N10 C24 124.0(6)
C11 N11 C10 122.5(6)
C11 N11 C25 112.0(6)
C10 N11 C25 122.7(6)
C11 N12 C26 113.1(6)
C11 N12 C12 123.0(6)
C26 N12 C12 122.5(6)
C13 N13 C12 122.9(6)
C13 N13 C27 112.5(6)
C12 N13 C27 124.5(6)
C13 N14 C28 111.5(6)
C13 N14 C14 122.3(6)
C28 N14 C14 122.2(6)
C29 N15 C15 112.6(6)
C29 N15 C42 121.9(6)
C15 N15 C42 124.3(6)
C29 N16 C16 112.6(6)
C29 N16 C30 124.4(6)
C16 N16 C30 123.0(6)
C31 N17 C17 112.6(6)
C31 N17 C30 123.8(6)
C17 N17 C30 122.2(6)
C31 N18 C18 113.1(6)
C31 N18 C32 122.5(6)
C18 N18 C32 122.1(6)
C33 N19 C32 122.2(6)
C33 N19 C19 111.4(6)
C32 N19 C19 122.5(6)
C33 N20 C20 112.3(6)
C33 N20 C34 123.6(6)
C20 N20 C34 123.1(6)
C35 N21 C34 121.9(6)
C35 N21 C21 112.4(6)
C34 N21 C21 123.3(6)
C35 N22 C22 112.6(6)
C35 N22 C36 122.3(6)
C22 N22 C36 124.7(7)
C37 N23 C23 112.3(6)
C37 N23 C36 123.5(7)
C23 N23 C36 123.8(6)
C37 N24 C24 111.7(6)
C37 N24 C38 122.4(6)
C24 N24 C38 123.2(6)
C39 N25 C38 123.0(6)
C39 N25 C25 112.4(6)
C38 N25 C25 122.6(6)
C39 N26 C26 112.6(5)
C39 N26 C40 122.3(5)
C26 N26 C40 123.3(5)
C41 N27 C40 121.4(5)
C41 N27 C27 111.3(5)
C40 N27 C27 122.1(5)
C41 N28 C42 123.7(6)
C41 N28 C28 111.5(5)
C42 N28 C28 124.2(6)
O1 C1 N2 125.2(6)
O1 C1 N1 125.8(7)
N2 C1 N1 109.0(6)
N2 C2 N3 113.4(6)
O2 C3 N3 127.0(7)
O2 C3 N4 125.0(7)
N3 C3 N4 108.0(6)
N4 C4 N5 113.1(6)
O3 C5 N5 126.1(7)
O3 C5 N6 126.2(7)
N5 C5 N6 107.7(6)
N7 C6 N6 113.4(5)
O4 C7 N7 125.9(7)
O4 C7 N8 125.8(7)
N7 C7 N8 108.3(6)
N9 C8 N8 114.4(6)
O5 C9 N10 125.7(8)
O5 C9 N9 126.1(7)
N10 C9 N9 108.2(7)
N10 C10 N11 114.4(6)
O6 C11 N11 125.6(7)
O6 C11 N12 125.5(7)
N11 C11 N12 108.9(6)
N13 C12 N12 113.5(5)
O7 C13 N13 125.2(7)
O7 C13 N14 126.2(7)
N13 C13 N14 108.6(6)
N1 C14 N14 112.7(5)
N1 C15 N15 114.0(6)
N1 C15 C16 103.3(5)
N15 C15 C16 103.0(6)
N2 C16 N16 115.6(6)
N2 C16 C15 103.5(5)
N16 C16 C15 103.2(5)
N17 C17 N3 114.1(6)
N17 C17 C18 103.6(6)
N3 C17 C18 102.8(5)
N18 C18 N4 114.7(6)
N18 C18 C17 102.4(5)
N4 C18 C17 103.8(6)
N19 C19 N5 114.8(5)
N19 C19 C20 104.0(6)
N5 C19 C20 103.3(6)
N20 C20 N6 114.2(6)
N20 C20 C19 103.2(6)
N6 C20 C19 104.0(5)
N7 C21 N21 114.6(6)
N7 C21 C22 103.5(6)
N21 C21 C22 102.9(5)
N22 C22 N8 114.4(6)
N22 C22 C21 103.9(6)
N8 C22 C21 102.8(6)
N23 C23 N9 114.8(6)
N23 C23 C24 103.6(5)
N9 C23 C24 103.7(6)
N10 C24 N24 113.9(5)
N10 C24 C23 103.7(5)
N24 C24 C23 103.4(6)
N11 C25 N25 113.8(6)
N11 C25 C26 102.6(6)
N25 C25 C26 102.5(5)
N12 C26 N26 116.0(6)
N12 C26 C25 102.9(5)
N26 C26 C25 103.5(5)
N27 C27 N13 114.2(5)
N27 C27 C28 103.6(5)
N13 C27 C28 103.2(5)
N28 C28 N14 114.0(5)
N28 C28 C27 103.7(5)
N14 C28 C27 103.3(5)
O8 C29 N16 126.4(6)
O8 C29 N15 125.0(6)
N16 C29 N15 108.6(6)
N16 C30 N17 114.0(6)
O9 C31 N17 126.2(7)
O9 C31 N18 125.8(7)
N17 C31 N18 108.0(6)
N19 C32 N18 114.5(6)
O10 C33 N20 125.6(7)
O10 C33 N19 125.4(7)
N20 C33 N19 109.0(7)
N21 C34 N20 113.7(6)
O11 C35 N21 125.6(8)
O11 C35 N22 126.4(8)
N21 C35 N22 108.0(6)
N23 C36 N22 114.6(6)
O12 C37 N24 125.0(6)
O12 C37 N23 126.3(7)
N24 C37 N23 108.7(7)
N25 C38 N24 112.7(6)
O13 C39 N26 126.2(6)
O13 C39 N25 125.0(6)
N26 C39 N25 108.8(6)
N27 C40 N26 113.0(5)
O14 C41 N27 125.9(6)
O14 C41 N28 125.2(6)
N27 C41 N28 108.9(5)
N28 C42 N15 114.2(5)
O2S1 S1 O4S1 113.7(4)
O2S1 S1 O1S1 110.9(4)
O4S1 S1 O1S1 106.7(4)
O2S1 S1 O3S1 109.7(3)
O4S1 S1 O3S1 108.7(4)
O1S1 S1 O3S1 107.0(4)
O3S2 S2 O4S2 117.1(10)
O3S2 S2 O1S2 117.6(8)
O4S2 S2 O1S2 111.5(8)
O3S2 S2 O2S2 102.9(7)
O4S2 S2 O2S2 98.5(8)
O1S2 S2 O2S2 106.2(5)
O2S3 S3 O1S3 110.7(7)
O2S3 S3 O4S3 115.4(11)
O1S3 S3 O4S3 107.0(13)
O2S3 S3 O3S3 111.7(6)
O1S3 S3 O3S3 106.4(8)
O4S3 S3 O3S3 105.1(13)
O2S4 S4 O4S4 113.9(13)
O2S4 S4 O1S4 122.1(15)
O4S4 S4 O1S4 106.9(14)
O2S4 S4 O3S4 111.3(16)
O4S4 S4 O3S4 112.8(19)
O1S4 S4 O3S4 87(2)
O8S4 S4' O7S4 109(4)
O8S4 S4' O6S4 94(2)
O7S4 S4' O6S4 104(3)
O8S4 S4' O5S4 118(3)
O7S4 S4' O5S4 110(3)
O6S4 S4' O5S4 120.0(15)
C1T O1T C4T 109(4)
O1T C1T C2T 108(3)
C3T C2T C1T 107(4)
C2T C3T C4T 108(4)
O1T C4T C3T 108(3)
C1T' O1T' C4T' 111(3)
C2T' C1T' O1T' 103(3)
C3T' C2T' C1T' 109(4)
C2T' C3T' C4T' 111(4)
C3T' C4T' O1T' 103(3)

loop_
_geom_bond_atom_site_label_1
_geom_bond_atom_site_label_2
_geom_bond_distance
O1 C1 1.236(8)
O2 C3 1.209(8)
O3 C5 1.219(8)
O4 C7 1.236(9)
O5 C9 1.233(9)
O6 C11 1.245(8)
O7 C13 1.237(9)
O8 C29 1.239(8)
O9 C31 1.224(9)
O10 C33 1.228(9)
O11 C35 1.231(9)
O12 C37 1.230(9)
O13 C39 1.235(8)
O14 C41 1.236(8)
N1 C1 1.372(9)
N1 C14 1.439(9)
N1 C15 1.435(9)
N2 C1 1.362(9)
N2 C2 1.445(9)
N2 C16 1.452(9)
N3 C3 1.364(9)
N3 C2 1.450(9)
N3 C17 1.450(9)
N4 C3 1.380(10)
N4 C4 1.442(9)
N4 C18 1.452(9)
N5 C5 1.379(9)
N5 C19 1.459(9)
N5 C4 1.457(10)
N6 C5 1.385(9)
N6 C6 1.457(9)
N6 C20 1.465(9)
N7 C7 1.365(9)
N7 C21 1.444(9)
N7 C6 1.443(9)
N8 C7 1.365(9)
N8 C8 1.453(10)
N8 C22 1.454(10)
N9 C9 1.379(11)
N9 C8 1.443(9)
N9 C23 1.452(9)
N10 C9 1.367(10)
N10 C10 1.433(10)
N10 C24 1.451(10)
N11 C11 1.353(10)
N11 C10 1.443(9)
N11 C25 1.459(9)
N12 C11 1.358(9)
N12 C26 1.433(9)
N12 C12 1.465(9)
N13 C13 1.356(9)
N13 C12 1.447(9)
N13 C27 1.453(9)
N14 C13 1.367(10)
N14 C28 1.461(9)
N14 C14 1.464(9)
N15 C29 1.361(9)
N15 C15 1.445(9)
N15 C42 1.457(9)
N16 C29 1.361(9)
N16 C16 1.444(9)
N16 C30 1.455(9)
N17 C31 1.349(10)
N17 C17 1.449(9)
N17 C30 1.459(9)
N18 C31 1.373(9)
N18 C18 1.441(9)
N18 C32 1.461(9)
N19 C33 1.366(10)
N19 C32 1.443(10)
N19 C19 1.444(9)
N20 C33 1.360(10)
N20 C20 1.442(9)
N20 C34 1.449(10)
N21 C35 1.373(10)
N21 C34 1.437(10)
N21 C21 1.457(9)
N22 C35 1.371(11)
N22 C22 1.441(9)
N22 C36 1.447(10)
N23 C37 1.366(9)
N23 C23 1.441(10)
N23 C36 1.447(10)
N24 C37 1.359(10)
N24 C24 1.458(9)
N24 C38 1.458(9)
N25 C39 1.371(9)
N25 C38 1.437(9)
N25 C25 1.460(9)
N26 C39 1.362(9)
N26 C26 1.447(8)
N26 C40 1.448(8)
N27 C41 1.361(9)
N27 C40 1.445(9)
N27 C27 1.453(8)
N28 C41 1.377(9)
N28 C42 1.430(9)
N28 C28 1.442(9)
C15 C16 1.556(10)
C17 C18 1.550(10)
C19 C20 1.539(11)
C21 C22 1.548(11)
C23 C24 1.536(10)
C25 C26 1.566(10)
C27 C28 1.534(10)
S1 O2S1 1.440(5)
S1 O4S1 1.441(6)
S1 O1S1 1.483(6)
S1 O3S1 1.505(6)
S2 O3S2 1.349(10)
S2 O4S2 1.415(11)
S2 O1S2 1.419(7)
S2 O2S2 1.578(9)
S3 O2S3 1.408(7)
S3 O1S3 1.423(11)
S3 O4S3 1.449(17)
S3 O3S3 1.448(9)
O18W O18' 1.63(5)
S4 O2S4 1.348(16)
S4 O4S4 1.426(15)
S4 O1S4 1.39(2)
S4 O3S4 1.45(3)
S4' O8S4 1.41(8)
S4' O7S4 1.43(4)
S4' O6S4 1.56(3)
S4' O5S4 1.65(3)
O1T C1T 1.41(4)
O1T C4T 1.41(4)
C1T C2T 1.44(3)
C2T C3T 1.43(3)
C3T C4T 1.43(3)
O1T' C1T' 1.54(4)
O1T' C4T' 1.54(4)
C1T' C2T' 1.50(4)
C2T' C3T' 1.51(4)
C3T' C4T' 1.49(4)
